data_7226472
loop_
_publ_author_name
'Blackholly, Laura R.'
'Shepherd, Helena J.'
'Hiscock, Jennifer R.'

_publ_section_title
;
 &#x2018;Frustrated&#x2019; hydrogen bond mediated amphiphile
 self-assembly -- a solid state study
;
_journal_issue 37
_journal_name_full CrystEngComm
_journal_page_first 7021
_journal_paper_doi 10.1039/C6CE01493C
_journal_volume 18
_journal_year 2016
_chemical_formula_moiety '2(C9 H8 F3 N2 O3 S2), C2 H6 O S, H2 O, 2(C16 H36 N)'
_chemical_formula_sum 'C26 H48 F3 N3 O4 S2.5'
_chemical_formula_weight 603.82
_chemical_name_systematic
;
 ?
;
_space_group_crystal_system triclinic
_space_group_IT_number 2
_space_group_name_Hall '-P 1'
_space_group_name_H-M_alt 'P -1'
_symmetry_space_group_name_Hall '-P 1'
_symmetry_space_group_name_H-M 'P -1'
_atom_sites_solution_hydrogens mixed
_atom_sites_solution_primary direct
_audit_creation_date 2016-05-31
_audit_creation_method
;
Olex2 1.2
(compiled 2016.02.19 svn.r3266 for OlexSys, GUI svn.r5155)
;
_audit_update_record
;
2016-07-04 deposited with the CCDC.
2016-08-25 downloaded from the CCDC.
;
_cell_angle_alpha 78.866(5)
_cell_angle_beta 76.851(4)
_cell_angle_gamma 82.631(5)
_cell_formula_units_Z 2
_cell_length_a 12.3465(7)
_cell_length_b 13.2148(9)
_cell_length_c 20.8662(10)
_cell_measurement_reflns_used 7738
_cell_measurement_temperature 100(1)
_cell_measurement_theta_max 72.7640
_cell_measurement_theta_min 3.4110
_cell_volume 3240.1(3)
_computing_cell_refinement 'CrysAlisPro 1.171.38.41 (Rigaku OD, 2015)'
_computing_data_collection 'CrysAlisPro 1.171.38.41 (Rigaku OD, 2015)'
_computing_data_reduction 'CrysAlisPro 1.171.38.41 (Rigaku OD, 2015)'
_computing_molecular_graphics 'Olex2 (Dolomanov et al., 2009)'
_computing_publication_material 'Olex2 (Dolomanov et al., 2009)'
_computing_structure_refinement 'ShelXL (Sheldrick, 2015)'
_computing_structure_solution 'ShelXT (Sheldrick, 2015)'
_diffrn_ambient_environment N~2~
_diffrn_ambient_temperature 100(1)
_diffrn_detector 'CCD plate'
_diffrn_detector_area_resol_mean 5.2887
_diffrn_detector_type AtlasS2
_diffrn_measured_fraction_theta_full 0.978
_diffrn_measured_fraction_theta_max 1.000
_diffrn_measurement_details
;
List of Runs (angles in degrees, time in seconds):

  1  \w    -64.00  32.00   1.00    7.50    --  -40.37  38.00   0.00   96
  2  \w     13.00  72.00   1.00    7.50    --   40.37 -99.00  30.00   59
  3  \w     46.00 116.00   1.00   30.00    --  105.19-111.00 -30.00   70
  4  \w     83.00 126.00   1.00   30.00    --  105.19 -30.00-180.00   43
  5  \w     67.00 134.00   1.00   30.00    --  105.19  15.00 -60.00   67
  6  \w    149.00 176.00   1.00   30.00    --  105.19  15.00 -60.00   27
  7  \w    105.00 162.00   1.00   30.00    --  105.19 111.00 -60.00   57
  8  \w     88.00 173.00   1.00   30.00    --  105.19  45.00   0.00   85
  9  \w    103.00 130.00   1.00   30.00    --  105.19 -61.00 150.00   27
 10  \w     59.00  86.00   1.00   30.00    --  105.19 -61.00 150.00   27
 11  \w     46.00 104.00   1.00   30.00    --  105.19 -94.00  60.00   58
 12  \w     37.00 117.00   1.00   30.00    --  105.19 -30.00 -30.00   80
 13  \w     32.00  86.00   1.00    7.50    --   40.37-125.00-120.00   54
 14  \w     32.00 110.00   1.00   30.00    --  105.19-111.00-180.00   78
 15  \w     34.00  98.00   1.00   30.00    --  105.19 -61.00 -60.00   64
 16  \w     30.00  97.00   1.00   30.00    --  105.19 -94.00-120.00   67
 17  \w     57.00 124.00   1.00   30.00    --  105.19 178.00-150.00   67
 18  \w   -111.00 -23.00   1.00    7.50    --  -40.37 -57.00  90.00   88
 19  \w   -109.00 -16.00   1.00    7.50    --  -40.37 -38.00-180.00   93
;
_diffrn_measurement_device 'four-circle diffractometer'
_diffrn_measurement_device_type 'SuperNova, Dual, Cu at zero, AtlasS2'
_diffrn_measurement_method '\w scans'
_diffrn_orient_matrix_type 'CrysAlisPro convention (1999,Acta A55,543-557)'
_diffrn_orient_matrix_UB_11 0.0151256000
_diffrn_orient_matrix_UB_12 -0.1187699000
_diffrn_orient_matrix_UB_13 0.0189463000
_diffrn_orient_matrix_UB_21 0.1168213000
_diffrn_orient_matrix_UB_22 -0.0010676000
_diffrn_orient_matrix_UB_23 -0.0460511000
_diffrn_orient_matrix_UB_31 0.0516899000
_diffrn_orient_matrix_UB_32 0.0109695000
_diffrn_orient_matrix_UB_33 0.0586458000
_diffrn_radiation_monochromator mirror
_diffrn_radiation_probe x-ray
_diffrn_radiation_type CuK\a
_diffrn_radiation_wavelength 1.54184
_diffrn_reflns_av_R_equivalents 0.0564
_diffrn_reflns_av_unetI/netI 0.0942
_diffrn_reflns_Laue_measured_fraction_full 0.978
_diffrn_reflns_Laue_measured_fraction_max 1.000
_diffrn_reflns_limit_h_max 14
_diffrn_reflns_limit_h_min -10
_diffrn_reflns_limit_k_max 15
_diffrn_reflns_limit_k_min -14
_diffrn_reflns_limit_l_max 24
_diffrn_reflns_limit_l_min -20
_diffrn_reflns_number 21922
_diffrn_reflns_point_group_measured_fraction_full 0.978
_diffrn_reflns_point_group_measured_fraction_max 1.000
_diffrn_reflns_theta_full 67.684
_diffrn_reflns_theta_max 66.599
_diffrn_reflns_theta_min 2.206
_diffrn_source 'micro-focus sealed X-ray tube'
_diffrn_source_type 'SuperNova (Cu) X-ray Source'
_exptl_absorpt_coefficient_mu 2.225
_exptl_absorpt_correction_T_max 0.987
_exptl_absorpt_correction_T_min 0.940
_exptl_absorpt_correction_type gaussian
_exptl_absorpt_process_details
;
CrysAlisPro 1.171.38.41 (Rigaku Oxford Diffraction, 2015)
Numerical absorption correction based on gaussian integration over
            a multifaceted crystal model
Empirical absorption correction using spherical harmonics,
 implemented in SCALE3 ABSPACK scaling algorithm.
;
_exptl_crystal_colour 'clear colourless'
_exptl_crystal_density_diffrn 1.238
_exptl_crystal_description plate
_exptl_crystal_F_000 1296
_exptl_crystal_size_max 0.136
_exptl_crystal_size_mid 0.05
_exptl_crystal_size_min 0.017
_refine_diff_density_max 0.495
_refine_diff_density_min -0.690
_refine_diff_density_rms 0.063
_refine_ls_extinction_method none
_refine_ls_goodness_of_fit_ref 1.034
_refine_ls_hydrogen_treatment constr
_refine_ls_matrix_type full
_refine_ls_number_parameters 717
_refine_ls_number_reflns 11448
_refine_ls_number_restraints 36
_refine_ls_restrained_S_all 1.037
_refine_ls_R_factor_all 0.0819
_refine_ls_R_factor_gt 0.0543
_refine_ls_shift/su_max 0.001
_refine_ls_shift/su_mean 0.000
_refine_ls_structure_factor_coef Fsqd
_refine_ls_weighting_details 'w=1/[\s^2^(Fo^2^)+(0.0338P)^2^+0.6218P] where P=(Fo^2^+2Fc^2^)/3'
_refine_ls_weighting_scheme calc
_refine_ls_wR_factor_gt 0.1208
_refine_ls_wR_factor_ref 0.1386
_reflns_Friedel_coverage 0.000
_reflns_number_gt 8101
_reflns_number_total 11448
_reflns_threshold_expression 'I > 2\s(I)'
_cod_data_source_file c6ce01493c2.cif
_cod_data_source_block Compound_5
_cod_depositor_comments 'Adding full bibliography for 7226468--7226476.cif.'
_cod_database_code 7226472
_shelxl_version_number 2013-4
_shelx_space_group_comment
;
The symmetry employed for this shelxl refinement is uniquely defined
by the following loop, which should always be used as a source of
symmetry information in preference to the above space-group names.
They are only intended as comments.
;
_reflns_odcompleteness_completeness 99.97
_reflns_odcompleteness_iscentric 1
_reflns_odcompleteness_theta 66.97
_olex2_refinement_description
;
1. Others
 Fixed Uiso: H7A(0.059) H7B(0.059) H1(0.029) H2(0.031) H4(0.034) H3(0.037)
 H9A(0.03) H9B(0.03) H20A(0.03) H20B(0.03) H19A(0.027) H19B(0.027) H4A(0.033)
 H31A(0.029) H31B(0.029) H21A(0.034) H21B(0.034) H6(0.03) H27A(0.031)
 H27B(0.031) H25A(0.036) H25B(0.036) H3A(0.036) H15(0.035) H23A(0.028)
 H23B(0.028) H7(0.034) H18A(0.035) H18B(0.035) H48A(0.034) H48B(0.034)
 H32A(0.031) H32B(0.031) H24A(0.032) H24B(0.032) H33A(0.031) H33B(0.031)
 H43A(0.033) H43B(0.033) H16(0.036) H36A(0.039) H36B(0.039) H39A(0.035)
 H39B(0.035) H49A(0.036) H49B(0.036) H47A(0.032) H47B(0.032) H34A(0.048)
 H34B(0.048) H34C(0.048) H35A(0.034) H35B(0.034) H44A(0.037) H44B(0.037)
 H45A(0.045) H45B(0.045) H22A(0.051) H22B(0.051) H22C(0.051) H13(0.042)
 H28A(0.04) H28B(0.04) H12(0.044) H40A(0.046) H40B(0.046) H37A(0.041)
 H37B(0.041) H26A(0.065) H26B(0.065) H26C(0.065) H41A(0.05) H41B(0.05)
 H38A(0.07) H38B(0.07) H38C(0.07) H29A(0.056) H29B(0.056) H29C(0.056)
 H29D(0.056) H50A(0.065) H50B(0.065) H50C(0.065) H46A(0.074) H46B(0.074)
 H46C(0.074) H42A(0.081) H42B(0.081) H42C(0.081) H51A(0.101) H51B(0.101)
 H51C(0.101) H30A(0.077) H30B(0.077) H30C(0.077) H52A(0.091) H52B(0.091)
 H52C(0.091) H52D(0.091) H52E(0.091) H52F(0.091) H30D(0.077) H30E(0.077)
 H30F(0.077)
 Fixed X: H7A(0.3185) H7B(0.4318) H1(0.8915) H2(0.8297) H4(0.8291) H3(0.691)
 H9A(0.7101) H9B(0.6179) H20A(0.8961) H20B(0.9314) H19A(0.7322) H19B(0.7658)
 H4A(0.7161) H31A(0.7153) H31B(0.8297) H21A(0.91) H21B(0.9246) H6(1.0272)
 H27A(0.7648) H27B(0.6635) H25A(0.3671) H25B(0.427) H3A(0.772) H15(0.5346)
 H23A(0.6012) H23B(0.5516) H7(1.0806) H18A(1.0003) H18B(1.0325) H48A(0.3679)
 H48B(0.4057) H32A(0.735) H32B(0.8522) H24A(0.5538) H24B(0.4954) H33A(0.7982)
 H33B(0.9119) H43A(0.3856) H43B(0.3182) H16(0.4043) H36A(0.2465) H36B(0.3347)
 H39A(0.105) H39B(0.1203) H49A(0.2409) H49B(0.2871) H47A(0.2235) H47B(0.1842)
 H34A(0.847) H34B(0.9631) H34C(0.9323) H35A(0.4229) H35B(0.3623) H44A(0.2279)
 H44B(0.1715) H45A(0.3763) H45B(0.3272) H22A(1.1009) H22B(1.0978) H22C(1.0858)
 H13(0.7391) H28A(0.5377) H28B(0.6327) H12(0.6104) H40A(0.2002) H40B(0.1883)
 H37A(0.3874) H37B(0.476) H26A(0.2731) H26B(0.308) H26C(0.378) H41A(0.0079)
 H41B(0.0419) H38A(0.3857) H38B(0.4201) H38C(0.296) H29A(0.6139) H29B(0.7073)
 H29C(0.558) H29D(0.6642) H50A(0.3712) H50B(0.4121) H50C(0.463) H46A(0.2238)
 H46B(0.175) H46C(0.287) H42A(-0.0584) H42B(-0.0116) H42C(-0.1118) H51A(0.2204)
 H51B(0.2213) H51C(0.3305) H30A(0.5687) H30B(0.5773) H30C(0.4812) H52A(0.0675)
 H52B(0.0542) H52C(0.0497) H52D(0.3391) H52E(0.2295) H52F(0.2365) H30D(0.7774)
 H30E(0.6896) H30F(0.6819)
 Fixed Y: H7A(0.597) H7B(0.5987) H1(0.8814) H2(0.8134) H4(0.6374) H3(0.7067)
 H9A(0.8094) H9B(0.8696) H20A(0.2248) H20B(0.2899) H19A(0.1894) H19B(0.2657)
 H4A(1.038) H31A(0.4964) H31B(0.4309) H21A(0.0733) H21B(0.1348) H6(1.0028)
 H27A(0.306) H27B(0.2438) H25A(0.3584) H25B(0.3074) H3A(1.1614) H15(0.6497)
 H23A(0.3752) H23B(0.424) H7(1.129) H18A(0.5499) H18B(0.6153) H48A(0.7977)
 H48B(0.9071) H32A(0.4792) H32B(0.418) H24A(0.2095) H24B(0.2644) H33A(0.6288)
 H33B(0.5687) H43A(0.7311) H43B(0.7145) H16(0.7013) H36A(1.0403) H36B(1.0567)
 H39A(0.8165) H39B(0.934) H49A(0.8792) H49B(0.9857) H47A(0.9615) H47B(0.854)
 H34A(0.5996) H34B(0.5471) H34C(0.6654) H35A(0.8962) H35B(0.8823) H44A(0.6855)
 H44B(0.6575) H45A(0.5597) H45B(0.535) H22A(0.1756) H22B(0.0552) H22C(0.1221)
 H13(0.8545) H28A(0.381) H28B(0.4565) H12(0.9052) H40A(0.7854) H40B(0.9058)
 H37A(1.042) H37B(1.0575) H26A(0.2191) H26B(0.2014) H26C(0.1437) H41A(0.7811)
 H41B(0.8351) H38A(1.2209) H38B(1.2168) H38C(1.2053) H29A(0.2867) H29B(0.3632)
 H29C(0.3627) H29D(0.2879) H50A(0.9213) H50B(0.8175) H50C(0.9205) H46A(0.4913)
 H46B(0.4665) H46C(0.4074) H42A(0.9366) H42B(0.9973) H42C(0.9297) H51A(0.3992)
 H51B(0.347) H51C(0.3883) H30A(0.4959) H30B(0.4078) H30C(0.4132) H52A(0.6026)
 H52B(0.4839) H52C(0.5544) H52D(0.5133) H52E(0.4703) H52F(0.5901) H30D(0.4089)
 H30E(0.4327) H30F(0.4983)
 Fixed Z: H7A(0.6123) H7B(0.6091) H1(0.6918) H2(0.6292) H4(0.7188) H3(0.7757)
 H9A(0.5617) H9B(0.6091) H20A(0.6138) H20B(0.5421) H19A(0.582) H19B(0.5149)
 H4A(0.7883) H31A(0.5885) H31B(0.5901) H21A(0.5705) H21B(0.4972) H6(0.679)
 H27A(0.6799) H27B(0.6833) H25A(0.5892) H25B(0.5268) H3A(0.8362) H15(0.8659)
 H23A(0.5267) H23B(0.5911) H7(0.7252) H18A(0.7053) H18B(0.7524) H48A(0.6637)
 H48B(0.6631) H32A(0.4757) H32B(0.4779) H24A(0.5898) H24B(0.6507) H33A(0.4919)
 H33B(0.504) H43A(0.7689) H43B(0.8426) H16(0.9551) H36A(0.8169) H36B(0.7494)
 H39A(0.8279) H39B(0.8212) H49A(0.594) H49B(0.5905) H47A(0.7133) H47B(0.7127)
 H34A(0.3798) H34B(0.3927) H34C(0.3949) H35A(0.7724) H35B(0.8476) H44A(0.7352)
 H44B(0.8112) H45A(0.7494) H45B(0.8263) H22A(0.501) H22B(0.52) H22C(0.576)
 H13(0.8791) H28A(0.7089) H28B(0.6923) H12(0.9683) H40A(0.9206) H40B(0.9175)
 H37A(0.8765) H37B(0.8091) H26A(0.5781) H26B(0.6474) H26C(0.5904) H41A(0.9459)
 H41B(0.998) H38A(0.7773) H38B(0.8456) H38C(0.8441) H29A(0.8001) H29B(0.7838)
 H29C(0.8136) H29D(0.7915) H50A(0.4945) H50B(0.5363) H50C(0.5357) H46A(0.7284)
 H46B(0.8054) H46C(0.7741) H42A(0.8923) H42B(0.9361) H42C(0.9686) H51A(0.9378)
 H51B(1.0118) H51C(0.9649) H30A(0.81) H30B(0.8713) H30C(0.8325) H52A(1.0455)
 H52B(1.0552) H52C(0.9861) H52D(1.0543) H52E(1.0998) H52F(1.078) H30D(0.776)
 H30E(0.8397) H30F(0.7695)
;
_olex2_submission_special_instructions 'No special instructions were received'
_oxdiff_exptl_absorpt_empirical_details
;
Empirical correction (ABSPACK) includes:
- Absorption correction using spherical harmonics
- Frame scaling
;
_oxdiff_exptl_absorpt_empirical_full_max 2.001
_oxdiff_exptl_absorpt_empirical_full_min 0.719

loop_
_space_group_symop_operation_xyz
'x, y, z'
'-x, -y, -z'

loop_
_atom_site_label
_atom_site_type_symbol
_atom_site_fract_x
_atom_site_fract_y
_atom_site_fract_z
_atom_site_U_iso_or_equiv
_atom_site_adp_type
_atom_site_occupancy
_atom_site_site_symmetry_order
_atom_site_calc_flag
_atom_site_refinement_flags_posn
_atom_site_refinement_flags_occupancy
_atom_site_disorder_assembly
_atom_site_disorder_group
S4 S 1.04788(6) 0.70936(6) 0.64634(4) 0.02329(16) Uani 1 1 d . . . .
S0AA S 0.63118(6) 0.69572(6) 0.65414(4) 0.02496(17) Uani 1 1 d . . . .
S1 S 0.63327(6) 1.00750(6) 0.67980(4) 0.02727(17) Uani 1 1 d . . . .
S3 S 0.91293(7) 0.70100(8) 0.85104(4) 0.0362(2) Uani 1 1 d . . . .
S5 S 0.21382(14) 0.52064(12) 1.00134(8) 0.0823(5) Uani 1 1 d . . . .
F6 F 0.33730(18) 0.92160(19) 1.00380(11) 0.0473(6) Uani 1 1 d . . . .
O5 O 1.03971(18) 0.80821(18) 0.67029(11) 0.0290(5) Uani 1 1 d . . . .
O6 O 1.16226(18) 0.66977(19) 0.62365(11) 0.0307(5) Uani 1 1 d . . . .
O1 O 0.57322(18) 0.71659(19) 0.71981(11) 0.0305(5) Uani 1 1 d . . . .
O4 O 0.97621(18) 0.71408(19) 0.59928(11) 0.0293(5) Uani 1 1 d . . . .
O2 O 0.73121(18) 0.62479(18) 0.65753(12) 0.0306(5) Uani 1 1 d . . . .
O3 O 0.55930(19) 0.6674(2) 0.61530(12) 0.0355(6) Uani 1 1 d . . . .
F4 F 0.4500(2) 0.8809(2) 1.06970(12) 0.0613(8) Uani 1 1 d . . . .
O7 O 0.38336(19) 0.5699(2) 0.59735(14) 0.0395(6) Uani 1 1 d . . . .
H7A H 0.3185 0.5970 0.6123 0.059 Uiso 1 1 d G . . .
H7B H 0.4318 0.5987 0.6091 0.059 Uiso 1 1 d G . . .
N5 N 0.7036(2) 0.3417(2) 0.59443(12) 0.0219(5) Uani 1 1 d . . . .
F5 F 0.3430(3) 0.7704(2) 1.06082(13) 0.0735(9) Uani 1 1 d . . . .
N1 N 0.8409(2) 0.9323(2) 0.69569(13) 0.0242(5) Uani 1 1 d . . . .
H1 H 0.8915 0.8814 0.6918 0.029 Uiso 1 1 calc R . . .
N2 N 0.7649(2) 0.8472(2) 0.63558(13) 0.0256(6) Uani 1 1 d . . . .
H2 H 0.8297 0.8134 0.6292 0.031 Uiso 1 1 calc R . . .
N4 N 0.8756(2) 0.6470(2) 0.74166(13) 0.0281(6) Uani 1 1 d . . . .
H4 H 0.8291 0.6374 0.7188 0.034 Uiso 1 1 calc R . . .
F1 F 0.8980(3) 1.2603(3) 0.86984(14) 0.0744(9) Uani 1 1 d . . . .
N6 N 0.2660(2) 0.8500(2) 0.78763(13) 0.0254(6) Uani 1 1 d . . . .
N3 N 0.7221(2) 0.7124(2) 0.80765(13) 0.0306(6) Uani 1 1 d . . . .
H3 H 0.6910 0.7067 0.7757 0.037 Uiso 1 1 calc R . . .
F2 F 0.9728(4) 1.3293(2) 0.77440(16) 0.0957(12) Uani 1 1 d . . . .
F3 F 1.0646(2) 1.2136(3) 0.8309(2) 0.1143(17) Uani 1 1 d . . . .
C5 C 0.8646(2) 1.0101(2) 0.72662(15) 0.0217(6) Uani 1 1 d . . . .
C9 C 0.6800(3) 0.8165(2) 0.60794(15) 0.0251(6) Uani 1 1 d . . . .
H9A H 0.7101 0.8094 0.5617 0.030 Uiso 1 1 calc R . . .
H9B H 0.6179 0.8696 0.6091 0.030 Uiso 1 1 calc R . . .
C20 C 0.8907(2) 0.2319(2) 0.56744(16) 0.0249(6) Uani 1 1 d . . . .
H20A H 0.8961 0.2248 0.6138 0.030 Uiso 1 1 calc R . . .
H20B H 0.9314 0.2899 0.5421 0.030 Uiso 1 1 calc R . . .
C19 C 0.7690(2) 0.2519(2) 0.56185(15) 0.0229(6) Uani 1 1 d . . . .
H19A H 0.7322 0.1894 0.5820 0.027 Uiso 1 1 calc R . . .
H19B H 0.7658 0.2657 0.5149 0.027 Uiso 1 1 calc R . . .
C4 C 0.7891(3) 1.0564(3) 0.77510(15) 0.0277(7) Uani 1 1 d . . . .
H4A H 0.7161 1.0380 0.7883 0.033 Uiso 1 1 calc R . . .
C8 C 0.7501(2) 0.9259(2) 0.67110(15) 0.0227(6) Uani 1 1 d . . . .
C31 C 0.7639(3) 0.4400(2) 0.57091(15) 0.0243(6) Uani 1 1 d . . . .
H31A H 0.7153 0.4964 0.5885 0.029 Uiso 1 1 calc R . . .
H31B H 0.8297 0.4309 0.5901 0.029 Uiso 1 1 calc R . . .
C21 C 0.9422(3) 0.1326(2) 0.54050(17) 0.0284(7) Uani 1 1 d D . . .
H21A H 0.9100 0.0733 0.5705 0.034 Uiso 1 1 calc R . . .
H21B H 0.9246 0.1348 0.4972 0.034 Uiso 1 1 calc R . . .
C17 C 0.8338(3) 0.6878(3) 0.79735(15) 0.0278(7) Uani 1 1 d . . . .
C6 C 0.9750(2) 1.0361(2) 0.70961(16) 0.0247(6) Uani 1 1 d . . . .
H6 H 1.0272 1.0028 0.6790 0.030 Uiso 1 1 calc R . . .
C14 C 0.6502(3) 0.7460(3) 0.86361(15) 0.0270(7) Uani 1 1 d . . . .
C27 C 0.6914(3) 0.3117(2) 0.66955(15) 0.0258(7) Uani 1 1 d . . . .
H27A H 0.7648 0.3060 0.6799 0.031 Uiso 1 1 calc R . . .
H27B H 0.6635 0.2438 0.6833 0.031 Uiso 1 1 calc R . . .
C25 C 0.4080(3) 0.2958(3) 0.57526(17) 0.0299(7) Uani 1 1 d D . . .
H25A H 0.3671 0.3584 0.5892 0.036 Uiso 1 1 calc R . . .
H25B H 0.4270 0.3074 0.5268 0.036 Uiso 1 1 calc R . . .
C3 C 0.8228(3) 1.1304(3) 0.80388(16) 0.0304(7) Uani 1 1 d . . . .
H3A H 0.7720 1.1614 0.8362 0.036 Uiso 1 1 calc R . . .
C15 C 0.5497(3) 0.7011(3) 0.88664(16) 0.0288(7) Uani 1 1 d . . . .
H15 H 0.5346 0.6497 0.8659 0.035 Uiso 1 1 calc R . . .
C23 C 0.5898(2) 0.3619(2) 0.57507(15) 0.0237(6) Uani 1 1 d . . . .
H23A H 0.6012 0.3752 0.5267 0.028 Uiso 1 1 calc R . . .
H23B H 0.5516 0.4240 0.5911 0.028 Uiso 1 1 calc R . . .
C7 C 1.0075(3) 1.1108(3) 0.73788(16) 0.0283(7) Uani 1 1 d . . . .
H7 H 1.0806 1.1290 0.7252 0.034 Uiso 1 1 calc R . . .
C18 C 0.9917(3) 0.6182(3) 0.71741(16) 0.0288(7) Uani 1 1 d . . . .
H18A H 1.0003 0.5499 0.7053 0.035 Uiso 1 1 calc R . . .
H18B H 1.0325 0.6153 0.7524 0.035 Uiso 1 1 calc R . . .
C48 C 0.3436(3) 0.8709(3) 0.66063(16) 0.0284(7) Uani 1 1 d . . . .
H48A H 0.3679 0.7977 0.6637 0.034 Uiso 1 1 calc R . . .
H48B H 0.4057 0.9071 0.6631 0.034 Uiso 1 1 calc R . . .
C32 C 0.7996(3) 0.4716(2) 0.49597(15) 0.0255(7) Uani 1 1 d . . . .
H32A H 0.7350 0.4792 0.4757 0.031 Uiso 1 1 calc R . . .
H32B H 0.8522 0.4180 0.4779 0.031 Uiso 1 1 calc R . . .
C24 C 0.5142(2) 0.2734(2) 0.60237(17) 0.0267(7) Uani 1 1 d . . . .
H24A H 0.5538 0.2095 0.5898 0.032 Uiso 1 1 calc R . . .
H24B H 0.4954 0.2644 0.6507 0.032 Uiso 1 1 calc R . . .
O8 O 0.2679(4) 0.5998(3) 0.94569(18) 0.0766(11) Uani 1 1 d . . . .
C33 C 0.8537(3) 0.5734(2) 0.47896(15) 0.0262(7) Uani 1 1 d D . . .
H33A H 0.7982 0.6288 0.4919 0.031 Uiso 1 1 calc R . . .
H33B H 0.9119 0.5687 0.5040 0.031 Uiso 1 1 calc R . . .
C43 C 0.3112(3) 0.7365(3) 0.79653(16) 0.0279(7) Uani 1 1 d . . . .
H43A H 0.3856 0.7311 0.7689 0.033 Uiso 1 1 calc R . . .
H43B H 0.3182 0.7145 0.8426 0.033 Uiso 1 1 calc R . . .
C16 C 0.4715(3) 0.7316(3) 0.94005(16) 0.0303(7) Uani 1 1 d . . . .
H16 H 0.4043 0.7013 0.9551 0.036 Uiso 1 1 calc R . . .
C36 C 0.3242(3) 1.0257(3) 0.79620(17) 0.0323(7) Uani 1 1 d . . . .
H36A H 0.2465 1.0403 0.8169 0.039 Uiso 1 1 calc R . . .
H36B H 0.3347 1.0567 0.7494 0.039 Uiso 1 1 calc R . . .
C2 C 0.9314(3) 1.1584(3) 0.78484(17) 0.0305(7) Uani 1 1 d . . . .
C39 C 0.1533(3) 0.8645(3) 0.83427(16) 0.0288(7) Uani 1 1 d . . . .
H39A H 0.1050 0.8165 0.8279 0.035 Uiso 1 1 calc R . . .
H39B H 0.1203 0.9340 0.8212 0.035 Uiso 1 1 calc R . . .
C49 C 0.3069(3) 0.9116(3) 0.59421(16) 0.0304(7) Uani 1 1 d D . . .
H49A H 0.2409 0.8792 0.5940 0.036 Uiso 1 1 calc R . . .
H49B H 0.2871 0.9857 0.5905 0.036 Uiso 1 1 calc R . . .
C47 C 0.2462(3) 0.8879(2) 0.71769(15) 0.0263(7) Uani 1 1 d . . . .
H47A H 0.2235 0.9615 0.7133 0.032 Uiso 1 1 calc R . . .
H47B H 0.1842 0.8540 0.7127 0.032 Uiso 1 1 calc R . . .
C11 C 0.4949(3) 0.8084(3) 0.97086(16) 0.0314(7) Uani 1 1 d . . . .
C34 C 0.9036(3) 0.5987(3) 0.40478(16) 0.0317(7) Uani 1 1 d D . . .
H34A H 0.8470 0.5996 0.3798 0.048 Uiso 1 1 calc GR . . .
H34B H 0.9631 0.5471 0.3927 0.048 Uiso 1 1 calc GR . . .
H34C H 0.9323 0.6654 0.3949 0.048 Uiso 1 1 calc GR . . .
C35 C 0.3522(3) 0.9094(3) 0.80250(16) 0.0279(7) Uani 1 1 d . . . .
H35A H 0.4229 0.8962 0.7724 0.034 Uiso 1 1 calc R . . .
H35B H 0.3623 0.8823 0.8476 0.034 Uiso 1 1 calc R . . .
C44 C 0.2425(3) 0.6615(3) 0.77966(17) 0.0306(7) Uani 1 1 d . . . .
H44A H 0.2279 0.6855 0.7352 0.037 Uiso 1 1 calc R . . .
H44B H 0.1715 0.6575 0.8112 0.037 Uiso 1 1 calc R . . .
C45 C 0.3075(3) 0.5553(3) 0.78293(19) 0.0373(8) Uani 1 1 d D . . .
H45A H 0.3763 0.5597 0.7494 0.045 Uiso 1 1 calc R . . .
H45B H 0.3272 0.5350 0.8263 0.045 Uiso 1 1 calc R . . .
C22 C 1.0683(3) 0.1202(3) 0.53379(17) 0.0337(7) Uani 1 1 d D . . .
H22A H 1.1009 0.1756 0.5010 0.051 Uiso 1 1 calc GR . . .
H22B H 1.0978 0.0552 0.5200 0.051 Uiso 1 1 calc GR . . .
H22C H 1.0858 0.1221 0.5760 0.051 Uiso 1 1 calc GR . . .
C13 C 0.6724(3) 0.8235(3) 0.89446(18) 0.0348(8) Uani 1 1 d . . . .
H13 H 0.7391 0.8545 0.8791 0.042 Uiso 1 1 calc R . . .
C28 C 0.6147(3) 0.3860(3) 0.71052(16) 0.0336(7) Uani 1 1 d . . . .
H28A H 0.5377 0.3810 0.7089 0.040 Uiso 1 1 calc R . . .
H28B H 0.6327 0.4565 0.6923 0.040 Uiso 1 1 calc R . . .
C12 C 0.5953(3) 0.8538(3) 0.94760(18) 0.0365(8) Uani 1 1 d . . . .
H12 H 0.6104 0.9052 0.9683 0.044 Uiso 1 1 calc R . . .
C10 C 0.4089(3) 0.8444(3) 1.02590(18) 0.0399(9) Uani 1 1 d . . . .
C40 C 0.1548(3) 0.8488(3) 0.90870(18) 0.0381(8) Uani 1 1 d . . . .
H40A H 0.2002 0.7854 0.9206 0.046 Uiso 1 1 calc R . . .
H40B H 0.1883 0.9058 0.9175 0.046 Uiso 1 1 calc R . . .
C37 C 0.3984(3) 1.0730(3) 0.82963(18) 0.0339(8) Uani 1 1 d D . . .
H37A H 0.3874 1.0420 0.8765 0.041 Uiso 1 1 calc R . . .
H37B H 0.4760 1.0575 0.8091 0.041 Uiso 1 1 calc R . . .
C26 C 0.3351(3) 0.2069(3) 0.6000(2) 0.0431(9) Uani 1 1 d D . . .
H26A H 0.2731 0.2191 0.5781 0.065 Uiso 1 1 calc GR . . .
H26B H 0.3080 0.2014 0.6474 0.065 Uiso 1 1 calc GR . . .
H26C H 0.3780 0.1437 0.5904 0.065 Uiso 1 1 calc GR . . .
C1 C 0.9675(3) 1.2394(3) 0.8144(2) 0.0401(9) Uani 1 1 d . . . .
C41 C 0.0374(3) 0.8428(3) 0.95146(18) 0.0415(9) Uani 1 1 d D . . .
H41A H 0.0079 0.7811 0.9459 0.050 Uiso 1 1 calc R . . .
H41B H 0.0419 0.8351 0.9980 0.050 Uiso 1 1 calc R . . .
C38 C 0.3727(4) 1.1898(3) 0.8236(2) 0.0464(10) Uani 1 1 d D . . .
H38A H 0.3857 1.2209 0.7773 0.070 Uiso 1 1 calc GR . . .
H38B H 0.4201 1.2168 0.8456 0.070 Uiso 1 1 calc GR . . .
H38C H 0.2960 1.2053 0.8441 0.070 Uiso 1 1 calc GR . . .
C29 C 0.6298(4) 0.3581(3) 0.78312(18) 0.0466(10) Uani 1 1 d D . . .
H29A H 0.6139 0.2867 0.8001 0.056 Uiso 0.797(6) 1 calc R P A 1
H29B H 0.7073 0.3632 0.7838 0.056 Uiso 0.797(6) 1 calc R P A 1
H29C H 0.5580 0.3627 0.8136 0.056 Uiso 0.203(6) 1 calc R P A 2
H29D H 0.6642 0.2879 0.7915 0.056 Uiso 0.203(6) 1 calc R P A 2
C50 C 0.3964(3) 0.8908(3) 0.53477(18) 0.0435(9) Uani 1 1 d D . . .
H50A H 0.3712 0.9213 0.4945 0.065 Uiso 1 1 calc GR . . .
H50B H 0.4121 0.8175 0.5363 0.065 Uiso 1 1 calc GR . . .
H50C H 0.4630 0.9205 0.5357 0.065 Uiso 1 1 calc GR . . .
C46 C 0.2423(4) 0.4725(3) 0.7717(2) 0.0494(10) Uani 1 1 d D . . .
H46A H 0.2238 0.4913 0.7284 0.074 Uiso 1 1 calc GR . . .
H46B H 0.1750 0.4665 0.8054 0.074 Uiso 1 1 calc GR . . .
H46C H 0.2870 0.4074 0.7741 0.074 Uiso 1 1 calc GR . . .
C42 C -0.0434(4) 0.9349(4) 0.9357(2) 0.0540(11) Uani 1 1 d D . . .
H42A H -0.0584 0.9366 0.8923 0.081 Uiso 1 1 calc GR . . .
H42B H -0.0116 0.9973 0.9361 0.081 Uiso 1 1 calc GR . . .
H42C H -0.1118 0.9297 0.9686 0.081 Uiso 1 1 calc GR . . .
C51 C 0.2506(5) 0.4002(4) 0.9761(2) 0.0673(14) Uani 1 1 d . . . .
H51A H 0.2204 0.3992 0.9378 0.101 Uiso 1 1 calc GR . . .
H51B H 0.2213 0.3470 1.0118 0.101 Uiso 1 1 calc GR . . .
H51C H 0.3305 0.3883 0.9649 0.101 Uiso 1 1 calc GR . . .
C30A C 0.5580(5) 0.4246(4) 0.8282(2) 0.0513(14) Uani 0.797(6) 1 d D P A 1
H30A H 0.5687 0.4959 0.8100 0.077 Uiso 0.797(6) 1 calc GR P A 1
H30B H 0.5773 0.4078 0.8713 0.077 Uiso 0.797(6) 1 calc GR P A 1
H30C H 0.4812 0.4132 0.8325 0.077 Uiso 0.797(6) 1 calc GR P A 1
C52A C 0.0836(9) 0.5425(8) 1.0243(5) 0.0608(17) Uani 0.484(6) 1 d . P B 1
H52A H 0.0675 0.6026 1.0455 0.091 Uiso 0.484(6) 1 calc GR P B 1
H52B H 0.0542 0.4839 1.0552 0.091 Uiso 0.484(6) 1 calc GR P B 1
H52C H 0.0497 0.5544 0.9861 0.091 Uiso 0.484(6) 1 calc GR P B 1
C52B C 0.2590(9) 0.5239(7) 1.0644(4) 0.0608(17) Uani 0.516(6) 1 d . P B 2
H52D H 0.3391 0.5133 1.0543 0.091 Uiso 0.516(6) 1 calc GR P B 2
H52E H 0.2295 0.4703 1.0998 0.091 Uiso 0.516(6) 1 calc GR P B 2
H52F H 0.2365 0.5901 1.0780 0.091 Uiso 0.516(6) 1 calc GR P B 2
C30B C 0.7006(16) 0.4306(14) 0.7929(9) 0.0513(14) Uani 0.203(6) 1 d D P A 2
H30D H 0.7774 0.4089 0.7760 0.077 Uiso 0.203(6) 1 calc GR P A 2
H30E H 0.6896 0.4327 0.8397 0.077 Uiso 0.203(6) 1 calc GR P A 2
H30F H 0.6819 0.4983 0.7695 0.077 Uiso 0.203(6) 1 calc GR P A 2

loop_
_atom_site_aniso_label
_atom_site_aniso_U_11
_atom_site_aniso_U_22
_atom_site_aniso_U_33
_atom_site_aniso_U_23
_atom_site_aniso_U_13
_atom_site_aniso_U_12
S4 0.0184(3) 0.0276(4) 0.0258(4) -0.0093(3) -0.0065(3) 0.0012(3)
S0AA 0.0211(4) 0.0280(4) 0.0306(4) -0.0108(3) -0.0098(3) -0.0029(3)
S1 0.0209(4) 0.0250(4) 0.0380(4) -0.0079(3) -0.0110(3) 0.0024(3)
S3 0.0288(4) 0.0566(6) 0.0271(4) -0.0093(4) -0.0107(3) -0.0065(4)
S5 0.0983(11) 0.0566(8) 0.0809(9) -0.0171(7) 0.0249(8) -0.0356(8)
F6 0.0444(12) 0.0582(15) 0.0420(12) -0.0194(11) -0.0137(10) 0.0106(11)
O5 0.0240(11) 0.0258(12) 0.0402(13) -0.0130(10) -0.0080(10) 0.0001(9)
O6 0.0214(11) 0.0379(13) 0.0351(12) -0.0133(10) -0.0073(9) 0.0025(9)
O1 0.0229(11) 0.0390(13) 0.0313(12) -0.0085(10) -0.0060(9) -0.0041(10)
O4 0.0242(11) 0.0398(13) 0.0259(11) -0.0079(10) -0.0098(9) 0.0016(10)
O2 0.0253(11) 0.0290(12) 0.0445(13) -0.0155(10) -0.0152(10) 0.0001(9)
O3 0.0281(12) 0.0435(15) 0.0435(14) -0.0162(11) -0.0158(11) -0.0062(11)
F4 0.0620(15) 0.089(2) 0.0445(14) -0.0415(14) -0.0258(12) 0.0216(14)
O7 0.0230(12) 0.0492(16) 0.0556(16) -0.0306(13) -0.0107(12) -0.0002(11)
N5 0.0200(12) 0.0220(13) 0.0268(13) -0.0075(10) -0.0097(10) 0.0005(10)
F5 0.102(2) 0.0509(16) 0.0499(15) -0.0188(13) 0.0347(15) -0.0163(15)
N1 0.0184(12) 0.0238(13) 0.0326(14) -0.0070(11) -0.0103(11) 0.0018(10)
N2 0.0216(13) 0.0282(14) 0.0307(14) -0.0094(11) -0.0108(11) 0.0002(11)
N4 0.0223(13) 0.0391(16) 0.0266(14) -0.0092(12) -0.0088(11) -0.0045(11)
F1 0.0795(19) 0.090(2) 0.0701(18) -0.0558(17) -0.0095(15) -0.0156(16)
N6 0.0228(13) 0.0272(14) 0.0279(14) -0.0042(11) -0.0098(11) -0.0011(11)
N3 0.0252(14) 0.0434(17) 0.0271(14) -0.0104(12) -0.0095(11) -0.0031(12)
F2 0.177(4) 0.0476(18) 0.078(2) -0.0146(15) -0.035(2) -0.048(2)
F3 0.0623(18) 0.121(3) 0.216(4) -0.128(3) -0.084(2) 0.0349(18)
C5 0.0242(15) 0.0188(14) 0.0245(15) -0.0025(12) -0.0115(12) -0.0009(12)
C9 0.0254(15) 0.0285(17) 0.0230(15) -0.0037(13) -0.0076(13) -0.0052(13)
C20 0.0198(15) 0.0234(16) 0.0344(17) -0.0054(13) -0.0118(13) 0.0000(12)
C19 0.0223(15) 0.0193(15) 0.0304(16) -0.0079(12) -0.0095(13) -0.0011(12)
C4 0.0258(16) 0.0314(18) 0.0264(16) -0.0030(13) -0.0086(13) -0.0014(13)
C8 0.0222(15) 0.0206(15) 0.0265(15) -0.0036(12) -0.0081(12) -0.0020(12)
C31 0.0274(16) 0.0207(15) 0.0276(16) -0.0079(12) -0.0080(13) -0.0031(12)
C21 0.0263(16) 0.0221(16) 0.0381(18) -0.0059(14) -0.0112(14) 0.0020(13)
C17 0.0283(17) 0.0310(17) 0.0237(15) 0.0023(13) -0.0088(13) -0.0058(13)
C6 0.0195(14) 0.0257(16) 0.0308(16) -0.0089(13) -0.0085(13) 0.0027(12)
C14 0.0244(16) 0.0333(18) 0.0244(15) -0.0043(13) -0.0078(13) -0.0020(13)
C27 0.0317(17) 0.0252(16) 0.0236(15) -0.0040(12) -0.0110(13) -0.0042(13)
C25 0.0235(16) 0.0265(17) 0.0401(18) -0.0017(14) -0.0101(14) -0.0038(13)
C3 0.0321(17) 0.0376(19) 0.0231(16) -0.0108(14) -0.0087(14) 0.0045(14)
C15 0.0286(16) 0.0340(18) 0.0282(16) -0.0108(14) -0.0091(14) -0.0042(14)
C23 0.0200(14) 0.0249(16) 0.0286(16) -0.0061(13) -0.0093(12) -0.0009(12)
C7 0.0256(16) 0.0284(17) 0.0351(17) -0.0071(14) -0.0140(14) -0.0010(13)
C18 0.0288(17) 0.0302(17) 0.0309(17) -0.0097(14) -0.0122(14) 0.0023(13)
C48 0.0261(16) 0.0300(17) 0.0316(17) -0.0057(14) -0.0129(14) 0.0014(13)
C32 0.0260(16) 0.0247(16) 0.0303(16) -0.0073(13) -0.0126(13) -0.0032(12)
C24 0.0209(15) 0.0229(16) 0.0373(18) -0.0026(13) -0.0111(13) -0.0008(12)
O8 0.106(3) 0.061(2) 0.061(2) 0.0030(17) -0.006(2) -0.044(2)
C33 0.0260(16) 0.0257(16) 0.0311(16) -0.0079(13) -0.0112(13) -0.0032(13)
C43 0.0227(15) 0.0279(17) 0.0338(17) -0.0044(14) -0.0107(13) 0.0019(13)
C16 0.0314(17) 0.0330(18) 0.0285(17) -0.0060(14) -0.0097(14) -0.0030(14)
C36 0.0332(18) 0.0310(18) 0.0359(18) -0.0026(14) -0.0154(15) -0.0048(14)
C2 0.0332(18) 0.0261(17) 0.0363(18) -0.0072(14) -0.0179(15) 0.0042(14)
C39 0.0219(15) 0.0343(18) 0.0326(17) -0.0100(14) -0.0082(13) -0.0006(13)
C49 0.0313(17) 0.0278(17) 0.0368(18) -0.0051(14) -0.0177(15) -0.0015(14)
C47 0.0267(16) 0.0254(16) 0.0309(17) -0.0054(13) -0.0153(14) 0.0007(13)
C11 0.0393(19) 0.0310(18) 0.0248(16) -0.0061(14) -0.0114(14) 0.0034(15)
C34 0.0303(17) 0.0336(18) 0.0329(17) -0.0042(14) -0.0081(14) -0.0087(14)
C35 0.0245(16) 0.0329(18) 0.0304(16) -0.0048(14) -0.0133(13) -0.0043(13)
C44 0.0266(16) 0.0297(18) 0.0358(18) -0.0054(14) -0.0091(14) 0.0006(14)
C45 0.040(2) 0.0310(19) 0.040(2) -0.0035(15) -0.0135(16) 0.0037(15)
C22 0.0284(17) 0.0354(19) 0.0354(18) -0.0046(15) -0.0087(14) 0.0056(14)
C13 0.0337(18) 0.0332(19) 0.0400(19) -0.0061(15) -0.0086(15) -0.0099(15)
C28 0.045(2) 0.0291(18) 0.0254(17) -0.0058(14) -0.0025(15) -0.0051(15)
C12 0.045(2) 0.0299(18) 0.040(2) -0.0127(15) -0.0148(17) -0.0015(16)
C10 0.052(2) 0.038(2) 0.0323(19) -0.0113(16) -0.0112(17) 0.0024(17)
C40 0.039(2) 0.042(2) 0.0350(19) -0.0102(16) -0.0106(16) 0.0017(16)
C37 0.0315(18) 0.0337(19) 0.0408(19) -0.0085(15) -0.0133(15) -0.0045(15)
C26 0.0292(18) 0.035(2) 0.066(3) 0.0068(18) -0.0214(18) -0.0088(16)
C1 0.038(2) 0.042(2) 0.049(2) -0.0224(19) -0.0178(18) 0.0051(17)
C41 0.042(2) 0.053(2) 0.0315(19) -0.0128(17) -0.0045(16) -0.0069(18)
C38 0.051(2) 0.036(2) 0.059(2) -0.0077(18) -0.023(2) -0.0083(18)
C29 0.063(3) 0.052(2) 0.0274(19) -0.0127(17) -0.0083(18) -0.006(2)
C50 0.049(2) 0.049(2) 0.0309(19) -0.0040(17) -0.0105(17) 0.0027(18)
C46 0.059(3) 0.0242(19) 0.069(3) -0.0049(18) -0.028(2) 0.0031(17)
C42 0.051(2) 0.068(3) 0.042(2) -0.019(2) -0.0063(19) 0.008(2)
C51 0.103(4) 0.047(3) 0.044(3) -0.003(2) -0.003(3) -0.011(3)
C30A 0.070(4) 0.051(3) 0.032(2) -0.016(2) -0.016(2) 0.020(3)
C52A 0.083(5) 0.045(4) 0.056(4) 0.000(3) -0.020(4) -0.011(3)
C52B 0.083(5) 0.045(4) 0.056(4) 0.000(3) -0.020(4) -0.011(3)
C30B 0.070(4) 0.051(3) 0.032(2) -0.016(2) -0.016(2) 0.020(3)

loop_
_atom_type_symbol
_atom_type_description
_atom_type_scat_dispersion_real
_atom_type_scat_dispersion_imag
_atom_type_scat_source
C C 0.0181 0.0091 'International Tables Vol C Tables 4.2.6.8 and 6.1.1.4'
H H 0.0000 0.0000 'International Tables Vol C Tables 4.2.6.8 and 6.1.1.4'
F F 0.0727 0.0534 'International Tables Vol C Tables 4.2.6.8 and 6.1.1.4'
N N 0.0311 0.0180 'International Tables Vol C Tables 4.2.6.8 and 6.1.1.4'
O O 0.0492 0.0322 'International Tables Vol C Tables 4.2.6.8 and 6.1.1.4'
S S 0.3331 0.5567 'International Tables Vol C Tables 4.2.6.8 and 6.1.1.4'

loop_
_exptl_crystal_face_index_h
_exptl_crystal_face_index_k
_exptl_crystal_face_index_l
_exptl_crystal_face_perp_dist
0 -1 -5 0.0229
0 1 5 0.0229
-5 0 -2 0.0654
5 0 2 0.0654
0 5 -3 0.0085
0 -5 3 0.0085

loop_
_geom_angle_atom_site_label_1
_geom_angle_atom_site_label_2
_geom_angle_atom_site_label_3
_geom_angle
O5 S4 C18 105.89(14)
O6 S4 O5 112.60(13)
O6 S4 O4 114.55(13)
O6 S4 C18 106.00(15)
O4 S4 O5 111.68(13)
O4 S4 C18 105.27(14)
O1 S0AA O2 111.77(14)
O1 S0AA C9 106.03(15)
O2 S0AA C9 105.59(15)
O3 S0AA O1 114.09(14)
O3 S0AA O2 113.79(14)
O3 S0AA C9 104.59(15)
O8 S5 C51 107.2(2)
O8 S5 C52A 114.7(4)
O8 S5 C52B 108.1(4)
C52A S5 C51 112.1(4)
C52B S5 C51 110.8(4)
H7A O7 H7B 109.5
C31 N5 C19 111.4(2)
C31 N5 C23 108.7(2)
C27 N5 C19 108.4(2)
C27 N5 C31 108.8(2)
C27 N5 C23 111.2(2)
C23 N5 C19 108.4(2)
C5 N1 H1 115.3
C8 N1 H1 115.3
C8 N1 C5 129.5(3)
C9 N2 H2 117.6
C8 N2 H2 117.6
C8 N2 C9 124.7(3)
C17 N4 H4 117.5
C17 N4 C18 125.1(2)
C18 N4 H4 117.5
C39 N6 C43 110.5(3)
C47 N6 C43 111.1(2)
C47 N6 C39 106.0(2)
C47 N6 C35 111.4(2)
C35 N6 C43 106.3(2)
C35 N6 C39 111.5(2)
C17 N3 H3 115.7
C17 N3 C14 128.6(3)
C14 N3 H3 115.7
C4 C5 N1 124.8(3)
C4 C5 C6 119.0(3)
C6 C5 N1 116.1(3)
S0AA C9 H9A 109.5
S0AA C9 H9B 109.5
N2 C9 S0AA 110.9(2)
N2 C9 H9A 109.5
N2 C9 H9B 109.5
H9A C9 H9B 108.1
H20A C20 H20B 108.2
C19 C20 H20A 109.7
C19 C20 H20B 109.7
C19 C20 C21 109.7(2)
C21 C20 H20A 109.7
C21 C20 H20B 109.7
N5 C19 H19A 108.5
N5 C19 H19B 108.5
C20 C19 N5 115.2(2)
C20 C19 H19A 108.5
C20 C19 H19B 108.5
H19A C19 H19B 107.5
C5 C4 H4A 120.1
C5 C4 C3 119.9(3)
C3 C4 H4A 120.1
N1 C8 S1 124.9(2)
N1 C8 N2 112.2(3)
N2 C8 S1 122.8(2)
N5 C31 H31A 108.3
N5 C31 H31B 108.3
H31A C31 H31B 107.4
C32 C31 N5 115.8(2)
C32 C31 H31A 108.3
C32 C31 H31B 108.3
C20 C21 H21A 109.4
C20 C21 H21B 109.4
H21A C21 H21B 108.0
C22 C21 C20 111.1(3)
C22 C21 H21A 109.4
C22 C21 H21B 109.4
N4 C17 S3 122.8(2)
N4 C17 N3 113.5(3)
N3 C17 S3 123.6(2)
C5 C6 H6 119.7
C7 C6 C5 120.7(3)
C7 C6 H6 119.7
C15 C14 N3 116.7(3)
C15 C14 C13 119.5(3)
C13 C14 N3 123.8(3)
N5 C27 H27A 108.4
N5 C27 H27B 108.4
N5 C27 C28 115.4(3)
H27A C27 H27B 107.5
C28 C27 H27A 108.4
C28 C27 H27B 108.4
H25A C25 H25B 108.0
C24 C25 H25A 109.4
C24 C25 H25B 109.4
C26 C25 H25A 109.4
C26 C25 H25B 109.4
C26 C25 C24 111.0(3)
C4 C3 H3A 119.7
C2 C3 C4 120.7(3)
C2 C3 H3A 119.7
C14 C15 H15 119.5
C16 C15 C14 121.0(3)
C16 C15 H15 119.5
N5 C23 H23A 108.6
N5 C23 H23B 108.6
N5 C23 C24 114.5(2)
H23A C23 H23B 107.6
C24 C23 H23A 108.6
C24 C23 H23B 108.6
C6 C7 H7 120.0
C2 C7 C6 120.1(3)
C2 C7 H7 120.0
S4 C18 H18A 109.5
S4 C18 H18B 109.5
N4 C18 S4 110.6(2)
N4 C18 H18A 109.5
N4 C18 H18B 109.5
H18A C18 H18B 108.1
H48A C48 H48B 108.3
C49 C48 H48A 109.9
C49 C48 H48B 109.9
C47 C48 H48A 109.9
C47 C48 H48B 109.9
C47 C48 C49 109.1(3)
C31 C32 H32A 109.5
C31 C32 H32B 109.5
C31 C32 C33 110.7(2)
H32A C32 H32B 108.1
C33 C32 H32A 109.5
C33 C32 H32B 109.5
C25 C24 C23 110.8(3)
C25 C24 H24A 109.5
C25 C24 H24B 109.5
C23 C24 H24A 109.5
C23 C24 H24B 109.5
H24A C24 H24B 108.1
C32 C33 H33A 109.4
C32 C33 H33B 109.4
H33A C33 H33B 108.0
C34 C33 C32 111.2(3)
C34 C33 H33A 109.4
C34 C33 H33B 109.4
N6 C43 H43A 108.2
N6 C43 H43B 108.2
H43A C43 H43B 107.4
C44 C43 N6 116.3(2)
C44 C43 H43A 108.2
C44 C43 H43B 108.2
C15 C16 H16 120.5
C15 C16 C11 119.0(3)
C11 C16 H16 120.5
H36A C36 H36B 108.1
C35 C36 H36A 109.5
C35 C36 H36B 109.5
C35 C36 C37 110.6(3)
C37 C36 H36A 109.5
C37 C36 H36B 109.5
C3 C2 C1 121.0(3)
C7 C2 C3 119.7(3)
C7 C2 C1 119.4(3)
N6 C39 H39A 108.3
N6 C39 H39B 108.3
N6 C39 C40 115.9(3)
H39A C39 H39B 107.4
C40 C39 H39A 108.3
C40 C39 H39B 108.3
C48 C49 H49A 109.1
C48 C49 H49B 109.1
H49A C49 H49B 107.8
C50 C49 C48 112.6(3)
C50 C49 H49A 109.1
C50 C49 H49B 109.1
N6 C47 C48 116.8(2)
N6 C47 H47A 108.1
N6 C47 H47B 108.1
C48 C47 H47A 108.1
C48 C47 H47B 108.1
H47A C47 H47B 107.3
C16 C11 C10 118.9(3)
C12 C11 C16 120.0(3)
C12 C11 C10 121.1(3)
C33 C34 H34A 109.5
C33 C34 H34B 109.5
C33 C34 H34C 109.5
H34A C34 H34B 109.5
H34A C34 H34C 109.5
H34B C34 H34C 109.5
N6 C35 C36 115.4(3)
N6 C35 H35A 108.4
N6 C35 H35B 108.4
C36 C35 H35A 108.4
C36 C35 H35B 108.4
H35A C35 H35B 107.5
C43 C44 H44A 109.9
C43 C44 H44B 109.9
C43 C44 C45 108.7(3)
H44A C44 H44B 108.3
C45 C44 H44A 109.9
C45 C44 H44B 109.9
C44 C45 H45A 109.0
C44 C45 H45B 109.0
H45A C45 H45B 107.8
C46 C45 C44 112.9(3)
C46 C45 H45A 109.0
C46 C45 H45B 109.0
C21 C22 H22A 109.5
C21 C22 H22B 109.5
C21 C22 H22C 109.5
H22A C22 H22B 109.5
H22A C22 H22C 109.5
H22B C22 H22C 109.5
C14 C13 H13 120.1
C12 C13 C14 119.7(3)
C12 C13 H13 120.1
C27 C28 H28A 109.9
C27 C28 H28B 109.9
C27 C28 C29 109.1(3)
H28A C28 H28B 108.3
C29 C28 H28A 109.9
C29 C28 H28B 109.9
C11 C12 H12 119.6
C13 C12 C11 120.8(3)
C13 C12 H12 119.6
F6 C10 F5 104.1(3)
F6 C10 C11 112.6(3)
F4 C10 F6 105.1(3)
F4 C10 F5 107.0(3)
F4 C10 C11 114.2(3)
F5 C10 C11 113.1(3)
C39 C40 H40A 109.4
C39 C40 H40B 109.4
H40A C40 H40B 108.0
C41 C40 C39 111.3(3)
C41 C40 H40A 109.4
C41 C40 H40B 109.4
C36 C37 H37A 109.3
C36 C37 H37B 109.3
H37A C37 H37B 107.9
C38 C37 C36 111.7(3)
C38 C37 H37A 109.3
C38 C37 H37B 109.3
C25 C26 H26A 109.5
C25 C26 H26B 109.5
C25 C26 H26C 109.5
H26A C26 H26B 109.5
H26A C26 H26C 109.5
H26B C26 H26C 109.5
F1 C1 C2 113.6(3)
F2 C1 F1 104.0(3)
F2 C1 C2 112.7(3)
F3 C1 F1 105.1(3)
F3 C1 F2 107.8(4)
F3 C1 C2 112.9(3)
C40 C41 H41A 108.6
C40 C41 H41B 108.6
H41A C41 H41B 107.6
C42 C41 C40 114.8(4)
C42 C41 H41A 108.6
C42 C41 H41B 108.6
C37 C38 H38A 109.5
C37 C38 H38B 109.5
C37 C38 H38C 109.5
H38A C38 H38B 109.5
H38A C38 H38C 109.5
H38B C38 H38C 109.5
C28 C29 H29A 108.8
C28 C29 H29B 108.8
C28 C29 H29C 110.2
C28 C29 H29D 110.2
H29A C29 H29B 107.7
H29C C29 H29D 108.5
C30A C29 C28 114.0(4)
C30A C29 H29A 108.8
C30A C29 H29B 108.8
C30B C29 C28 107.8(8)
C30B C29 H29C 110.2
C30B C29 H29D 110.2
C49 C50 H50A 109.5
C49 C50 H50B 109.5
C49 C50 H50C 109.5
H50A C50 H50B 109.5
H50A C50 H50C 109.5
H50B C50 H50C 109.5
C45 C46 H46A 109.5
C45 C46 H46B 109.5
C45 C46 H46C 109.5
H46A C46 H46B 109.5
H46A C46 H46C 109.5
H46B C46 H46C 109.5
C41 C42 H42A 109.5
C41 C42 H42B 109.5
C41 C42 H42C 109.5
H42A C42 H42B 109.5
H42A C42 H42C 109.5
H42B C42 H42C 109.5
S5 C51 H51A 109.5
S5 C51 H51B 109.5
S5 C51 H51C 109.5
H51A C51 H51B 109.5
H51A C51 H51C 109.5
H51B C51 H51C 109.5
C29 C30A H30A 109.5
C29 C30A H30B 109.5
C29 C30A H30C 109.5
H30A C30A H30B 109.5
H30A C30A H30C 109.5
H30B C30A H30C 109.5
S5 C52A H52A 109.5
S5 C52A H52B 109.5
S5 C52A H52C 109.5
H52A C52A H52B 109.5
H52A C52A H52C 109.5
H52B C52A H52C 109.5
S5 C52B H52D 109.5
S5 C52B H52E 109.5
S5 C52B H52F 109.5
H52D C52B H52E 109.5
H52D C52B H52F 109.5
H52E C52B H52F 109.5
C29 C30B H30D 109.5
C29 C30B H30E 109.5
C29 C30B H30F 109.5
H30D C30B H30E 109.5
H30D C30B H30F 109.5
H30E C30B H30F 109.5

loop_
_geom_bond_atom_site_label_1
_geom_bond_atom_site_label_2
_geom_bond_distance
S4 O5 1.470(2)
S4 O6 1.447(2)
S4 O4 1.452(2)
S4 C18 1.786(4)
S0AA O1 1.454(2)
S0AA O2 1.458(2)
S0AA O3 1.454(2)
S0AA C9 1.796(3)
S1 C8 1.684(3)
S3 C17 1.691(3)
S5 O8 1.498(4)
S5 C51 1.745(5)
S5 C52A 1.575(11)
S5 C52B 1.551(9)
F6 C10 1.345(5)
F4 C10 1.330(4)
O7 H7A 0.8502
O7 H7B 0.8505
N5 C19 1.529(4)
N5 C31 1.523(4)
N5 C27 1.518(4)
N5 C23 1.526(4)
F5 C10 1.345(5)
N1 H1 0.8600
N1 C5 1.407(4)
N1 C8 1.352(4)
N2 H2 0.8600
N2 C9 1.439(4)
N2 C8 1.360(4)
N4 H4 0.8600
N4 C17 1.343(4)
N4 C18 1.435(4)
F1 C1 1.327(5)
N6 C43 1.524(4)
N6 C39 1.519(4)
N6 C47 1.513(4)
N6 C35 1.517(4)
N3 H3 0.8600
N3 C17 1.353(4)
N3 C14 1.406(4)
F2 C1 1.312(5)
F3 C1 1.308(4)
C5 C4 1.390(5)
C5 C6 1.398(4)
C9 H9A 0.9700
C9 H9B 0.9700
C20 H20A 0.9700
C20 H20B 0.9700
C20 C19 1.520(4)
C20 C21 1.533(4)
C19 H19A 0.9700
C19 H19B 0.9700
C4 H4A 0.9300
C4 C3 1.391(5)
C31 H31A 0.9700
C31 H31B 0.9700
C31 C32 1.515(4)
C21 H21A 0.9700
C21 H21B 0.9700
C21 C22 1.522(4)
C6 H6 0.9300
C6 C7 1.385(4)
C14 C15 1.389(5)
C14 C13 1.395(5)
C27 H27A 0.9700
C27 H27B 0.9700
C27 C28 1.519(5)
C25 H25A 0.9700
C25 H25B 0.9700
C25 C24 1.517(4)
C25 C26 1.511(4)
C3 H3A 0.9300
C3 C2 1.386(5)
C15 H15 0.9300
C15 C16 1.386(5)
C23 H23A 0.9700
C23 H23B 0.9700
C23 C24 1.531(4)
C7 H7 0.9300
C7 C2 1.381(5)
C18 H18A 0.9700
C18 H18B 0.9700
C48 H48A 0.9700
C48 H48B 0.9700
C48 C49 1.533(4)
C48 C47 1.515(5)
C32 H32A 0.9700
C32 H32B 0.9700
C32 C33 1.523(4)
C24 H24A 0.9700
C24 H24B 0.9700
C33 H33A 0.9700
C33 H33B 0.9700
C33 C34 1.519(4)
C43 H43A 0.9700
C43 H43B 0.9700
C43 C44 1.520(4)
C16 H16 0.9300
C16 C11 1.392(5)
C36 H36A 0.9700
C36 H36B 0.9700
C36 C35 1.519(5)
C36 C37 1.524(4)
C2 C1 1.492(5)
C39 H39A 0.9700
C39 H39B 0.9700
C39 C40 1.531(5)
C49 H49A 0.9700
C49 H49B 0.9700
C49 C50 1.505(5)
C47 H47A 0.9700
C47 H47B 0.9700
C11 C12 1.391(5)
C11 C10 1.483(5)
C34 H34A 0.9600
C34 H34B 0.9600
C34 H34C 0.9600
C35 H35A 0.9700
C35 H35B 0.9700
C44 H44A 0.9700
C44 H44B 0.9700
C44 C45 1.523(5)
C45 H45A 0.9700
C45 H45B 0.9700
C45 C46 1.520(5)
C22 H22A 0.9600
C22 H22B 0.9600
C22 H22C 0.9600
C13 H13 0.9300
C13 C12 1.375(5)
C28 H28A 0.9700
C28 H28B 0.9700
C28 C29 1.537(5)
C12 H12 0.9300
C40 H40A 0.9700
C40 H40B 0.9700
C40 C41 1.523(5)
C37 H37A 0.9700
C37 H37B 0.9700
C37 C38 1.522(5)
C26 H26A 0.9600
C26 H26B 0.9600
C26 H26C 0.9600
C41 H41A 0.9700
C41 H41B 0.9700
C41 C42 1.507(5)
C38 H38A 0.9600
C38 H38B 0.9600
C38 H38C 0.9600
C29 H29A 0.9700
C29 H29B 0.9700
C29 H29C 0.9700
C29 H29D 0.9700
C29 C30A 1.477(6)
C29 C30B 1.447(13)
C50 H50A 0.9600
C50 H50B 0.9600
C50 H50C 0.9600
C46 H46A 0.9600
C46 H46B 0.9600
C46 H46C 0.9600
C42 H42A 0.9600
C42 H42B 0.9600
C42 H42C 0.9600
C51 H51A 0.9600
C51 H51B 0.9600
C51 H51C 0.9600
C30A H30A 0.9600
C30A H30B 0.9600
C30A H30C 0.9600
C52A H52A 0.9600
C52A H52B 0.9600
C52A H52C 0.9600
C52B H52D 0.9600
C52B H52E 0.9600
C52B H52F 0.9600
C30B H30D 0.9600
C30B H30E 0.9600
C30B H30F 0.9600

loop_
_geom_torsion_atom_site_label_1
_geom_torsion_atom_site_label_2
_geom_torsion_atom_site_label_3
_geom_torsion_atom_site_label_4
_geom_torsion
O5 S4 C18 N4 63.7(2)
O6 S4 C18 N4 -176.51(19)
O1 S0AA C9 N2 67.2(2)
O4 S4 C18 N4 -54.7(2)
O2 S0AA C9 N2 -51.6(2)
O3 S0AA C9 N2 -171.9(2)
N5 C31 C32 C33 177.3(2)
N5 C27 C28 C29 -168.3(3)
N5 C23 C24 C25 -174.5(3)
N1 C5 C4 C3 177.9(3)
N1 C5 C6 C7 -179.2(3)
N6 C43 C44 C45 172.8(3)
N6 C39 C40 C41 -168.1(3)
N3 C14 C15 C16 -177.7(3)
N3 C14 C13 C12 177.8(3)
C5 N1 C8 S1 -7.2(5)
C5 N1 C8 N2 170.3(3)
C5 C4 C3 C2 -0.2(5)
C5 C6 C7 C2 1.9(5)
C9 N2 C8 S1 -7.4(5)
C9 N2 C8 N1 174.9(3)
C19 N5 C31 C32 51.2(3)
C19 N5 C27 C28 -171.9(3)
C19 N5 C23 C24 65.2(3)
C19 C20 C21 C22 169.9(3)
C4 C5 C6 C7 -3.5(5)
C4 C3 C2 C7 -1.4(5)
C4 C3 C2 C1 178.6(3)
C8 N1 C5 C4 44.3(5)
C8 N1 C5 C6 -140.2(3)
C8 N2 C9 S0AA -107.3(3)
C31 N5 C19 C20 51.7(3)
C31 N5 C27 C28 66.8(3)
C31 N5 C23 C24 -173.5(2)
C31 C32 C33 C34 172.4(3)
C21 C20 C19 N5 173.2(3)
C17 N4 C18 S4 -106.0(3)
C17 N3 C14 C15 -135.9(4)
C17 N3 C14 C13 46.9(5)
C6 C5 C4 C3 2.6(5)
C6 C7 C2 C3 0.5(5)
C6 C7 C2 C1 -179.5(3)
C14 N3 C17 S3 -4.3(5)
C14 N3 C17 N4 172.8(3)
C14 C15 C16 C11 -0.2(5)
C14 C13 C12 C11 -0.3(5)
C27 N5 C19 C20 -68.0(3)
C27 N5 C31 C32 170.6(3)
C27 N5 C23 C24 -53.8(3)
C27 C28 C29 C30A -179.2(4)
C27 C28 C29 C30B 101.2(9)
C3 C2 C1 F1 16.2(5)
C3 C2 C1 F2 -101.8(4)
C3 C2 C1 F3 135.8(4)
C15 C14 C13 C12 0.7(5)
C15 C16 C11 C12 0.5(5)
C15 C16 C11 C10 177.2(3)
C23 N5 C19 C20 171.3(3)
C23 N5 C31 C32 -68.2(3)
C23 N5 C27 C28 -52.9(3)
C7 C2 C1 F1 -163.8(3)
C7 C2 C1 F2 78.3(4)
C7 C2 C1 F3 -44.1(5)
C18 N4 C17 S3 -5.7(5)
C18 N4 C17 N3 177.2(3)
C43 N6 C39 C40 69.4(3)
C43 N6 C47 C48 -53.3(3)
C43 N6 C35 C36 179.7(3)
C43 C44 C45 C46 175.9(3)
C16 C11 C12 C13 -0.3(5)
C16 C11 C10 F6 -87.5(4)
C16 C11 C10 F4 152.7(3)
C16 C11 C10 F5 30.1(5)
C39 N6 C43 C44 62.8(3)
C39 N6 C47 C48 -173.4(3)
C39 N6 C35 C36 -59.7(4)
C39 C40 C41 C42 -56.4(4)
C49 C48 C47 N6 178.6(3)
C47 N6 C43 C44 -54.6(4)
C47 N6 C39 C40 -170.1(3)
C47 N6 C35 C36 58.5(4)
C47 C48 C49 C50 -175.9(3)
C35 N6 C43 C44 -176.0(3)
C35 N6 C39 C40 -48.7(4)
C35 N6 C47 C48 65.1(3)
C35 C36 C37 C38 179.6(3)
C13 C14 C15 C16 -0.4(5)
C12 C11 C10 F6 89.1(4)
C12 C11 C10 F4 -30.6(5)
C12 C11 C10 F5 -153.3(4)
C10 C11 C12 C13 -176.8(3)
C37 C36 C35 N6 164.8(3)
C26 C25 C24 C23 177.9(3)

loop_
_exptl_oxdiff_crystal_face_indexfrac_h
_exptl_oxdiff_crystal_face_indexfrac_k
_exptl_oxdiff_crystal_face_indexfrac_l
_exptl_oxdiff_crystal_face_x
_exptl_oxdiff_crystal_face_y
_exptl_oxdiff_crystal_face_z
0.0030 -1.0194 -4.9946 0.0265 0.2314 -0.3039
-0.0030 1.0194 4.9946 -0.0265 -0.2314 0.3039
-4.9942 0.0298 -2.0200 -0.1174 -0.4904 -0.3763
4.9942 -0.0298 2.0200 0.1174 0.4904 0.3763
0.0146 4.9827 -3.0520 -0.6494 0.1369 -0.1236
-0.0146 -4.9827 3.0520 0.6494 -0.1369 0.1236
